data_7227865
loop_
_publ_author_name
'Li, Haoran'
'Sheng, Tianlu'
'Xue, Zhenzhen'
'Zhu, Xiaoquan'
'Hu, Shengmin'
'Wen, Yuehong'
'Fu, Ruibiao'
'Zhuo, Chao'
'Wu, Xintao'

_publ_section_title
;
 Synthesis, structure, characterization, and multifunctional properties of
 a family of rare earth organic frameworks
;
_journal_issue 15
_journal_name_full CrystEngComm
_journal_page_first 2106
_journal_paper_doi 10.1039/C7CE00202E
_journal_volume 19
_journal_year 2017
_chemical_formula_sum 'C10 H13 Gd3 O13 S2'
_chemical_formula_weight 877.07
_chemical_name_systematic
; 
 ? 
;
_space_group_IT_number 2
_symmetry_cell_setting triclinic
_symmetry_space_group_name_Hall '-P 1'
_symmetry_space_group_name_H-M 'P -1'
_atom_sites_solution_hydrogens geom
_atom_sites_solution_primary direct
_atom_sites_solution_secondary difmap
_audit_creation_method SHELXL-97
_audit_update_record
;
2017-03-02 deposited with the CCDC.
2017-03-14 downloaded from the CCDC.
;
_cell_angle_alpha 77.28(3)
_cell_angle_beta 76.81(3)
_cell_angle_gamma 78.97(3)
_cell_formula_units_Z 2
_cell_length_a 7.373(6)
_cell_length_b 9.398(8)
_cell_length_c 14.426(11)
_cell_measurement_reflns_used 3050
_cell_measurement_temperature 153(2)
_cell_measurement_theta_max 27.4816
_cell_measurement_theta_min 2.2467
_cell_volume 938.8(13)
_computing_cell_refinement 'CrystalClear (Rigaku Inc., 2008)'
_computing_data_collection 'CrystalClear (Rigaku Inc., 2008)'
_computing_data_reduction 'CrystalClear (Rigaku Inc., 2008)'
_computing_molecular_graphics 'Bruker SHELXTL'
_computing_publication_material 'Bruker SHELXTL'
_computing_structure_refinement 'SHELXL-97 (Sheldrick, 1997)'
_computing_structure_solution 'SHELXS-97 (Sheldrick, 1990)'
_diffrn_ambient_temperature 153(2)
_diffrn_measured_fraction_theta_full 0.940
_diffrn_measured_fraction_theta_max 0.940
_diffrn_measurement_device_type Saturn724
_diffrn_measurement_method CCD_Profile_fitting
_diffrn_radiation_monochromator graphite
_diffrn_radiation_source 'fine-focus sealed tube'
_diffrn_radiation_type MoK\a
_diffrn_radiation_wavelength 0.71073
_diffrn_reflns_av_R_equivalents 0.0781
_diffrn_reflns_av_sigmaI/netI 0.0607
_diffrn_reflns_limit_h_max 9
_diffrn_reflns_limit_h_min -9
_diffrn_reflns_limit_k_max 12
_diffrn_reflns_limit_k_min -12
_diffrn_reflns_limit_l_max 18
_diffrn_reflns_limit_l_min -18
_diffrn_reflns_number 9411
_diffrn_reflns_theta_full 27.59
_diffrn_reflns_theta_max 27.59
_diffrn_reflns_theta_min 2.25
_exptl_absorpt_coefficient_mu 10.761
_exptl_absorpt_correction_T_max 0.8136
_exptl_absorpt_correction_T_min 0.2221
_exptl_absorpt_correction_type multi-scan
_exptl_crystal_colour 'pale yellow'
_exptl_crystal_density_diffrn 3.103
_exptl_crystal_density_method 'not measured'
_exptl_crystal_description flake
_exptl_crystal_F_000 802
_exptl_crystal_size_max 0.20
_exptl_crystal_size_mid 0.15
_exptl_crystal_size_min 0.02
_refine_diff_density_max 10.562
_refine_diff_density_min -5.176
_refine_diff_density_rms 0.744
_refine_ls_extinction_method none
_refine_ls_goodness_of_fit_ref 1.054
_refine_ls_hydrogen_treatment mixed
_refine_ls_matrix_type full
_refine_ls_number_parameters 253
_refine_ls_number_reflns 4087
_refine_ls_number_restraints 370
_refine_ls_restrained_S_all 1.019
_refine_ls_R_factor_all 0.1071
_refine_ls_R_factor_gt 0.1041
_refine_ls_shift/su_max 0.006
_refine_ls_shift/su_mean 0.001
_refine_ls_structure_factor_coef Fsqd
_refine_ls_weighting_details 'calc w=1/[\s^2^(Fo^2^)+(0.1710P)^2^+86.7884P] where P=(Fo^2^+2Fc^2^)/3'
_refine_ls_weighting_scheme calc
_refine_ls_wR_factor_gt 0.2715
_refine_ls_wR_factor_ref 0.2745
_reflns_number_gt 3842
_reflns_number_total 4087
_reflns_threshold_expression >2sigma(I)
_cod_data_source_file c7ce00202e2.cif
_cod_data_source_block a
_cod_depositor_comments
;
The following automatic conversions were performed:

'_symmetry_cell_setting' value 'Triclinic' changed to 'triclinic'
according to
/home/data/users/saulius/crontab/automatic-downloads/rss-feeds/RSC/lib/dictionaries/cif_core.dic
dictionary named 'cif_core.dic' version 2.4.2 from 2011-04-26.

'_exptl_absorpt_correction_type' value 'Multi-scan' changed to
'multi-scan' according to
/home/data/users/saulius/crontab/automatic-downloads/rss-feeds/RSC/lib/dictionaries/cif_core.dic
dictionary named 'cif_core.dic' version 2.4.2 from 2011-04-26.

Automatic conversion script
Id: cif_fix_values 4973 2017-02-22 13:04:09Z antanas 

 Adding full bibliography for 7227864--7227867.cif.
;
_cod_original_cell_volume 938.7(14)
_cod_original_sg_symbol_H-M 'P-1   '
_cod_database_code 7227865

loop_
_symmetry_equiv_pos_as_xyz
'x, y, z'
'-x, -y, -z'

loop_
_atom_site_label
_atom_site_type_symbol
_atom_site_fract_x
_atom_site_fract_y
_atom_site_fract_z
_atom_site_U_iso_or_equiv
_atom_site_adp_type
_atom_site_occupancy
_atom_site_symmetry_multiplicity
_atom_site_calc_flag
_atom_site_refinement_flags
Gd1 Gd 0.55560(5) 0.14965(4) 0.05853(3) 0.01303(9) Uani 1 1 d .
Gd2 Gd 0.23068(5) 0.48650(4) 0.05035(3) 0.01320(9) Uani 1 1 d .
Gd3 Gd 0.06844(5) 0.14728(4) 0.05919(3) 0.01300(9) Uani 1 1 d .
S1 S 0.7098(3) 0.1516(3) 0.27298(16) 0.0263(6) Uani 1 1 d U
S2 S 0.1813(7) 0.6446(4) 0.2619(3) 0.0611(10) Uani 1 1 d U
O1 O 0.5854(10) 0.1001(8) 0.2264(5) 0.0287(9) Uani 1 1 d U
O2 O 0.9051(11) 0.1154(9) 0.2264(5) 0.0319(11) Uani 1 1 d U
O3 O 0.6573(13) 0.3045(10) 0.2774(6) 0.0407(15) Uani 1 1 d U
O4 O 0.1782(11) 0.5169(9) 0.2195(5) 0.0343(9) Uani 1 1 d U
O5 O 0.3557(16) 0.7052(12) 0.2241(7) 0.0582(16) Uani 1 1 d U
O6 O 0.0163(16) 0.7570(12) 0.2482(7) 0.0570(18) Uani 1 1 d U
O7 O 0.5369(10) 0.4058(8) 0.0770(5) 0.0294(9) Uani 1 1 d U
H7B H 0.5509 0.4139 0.1415 0.035 Uiso 1 1 calc R
O8 O -0.0637(10) 0.4027(8) 0.0811(5) 0.0287(9) Uani 1 1 d U
H8B H -0.1392 0.4103 0.1457 0.034 Uiso 1 1 calc R
O9 O -0.1665(10) 0.2537(8) -0.0362(5) 0.0266(10) Uani 1 1 d U
H9B H -0.1305 0.2255 -0.1001 0.032 Uiso 1 1 calc R
O10 O 0.1549(10) 0.0239(8) -0.0764(5) 0.0265(10) Uani 1 1 d U
H10A H 0.1666 0.0923 -0.1388 0.032 Uiso 1 1 calc R
O11 O 0.3619(10) -0.0308(8) 0.0762(4) 0.0271(9) Uani 1 1 d U
H11A H 0.3534 -0.0989 0.1386 0.032 Uiso 1 1 calc R
O12 O 0.2501(10) 0.2386(8) 0.1425(5) 0.0298(9) Uani 1 1 d U
H12A H 0.2223 0.2222 0.2134 0.036 Uiso 1 1 calc R
O13 O 0.3161(9) 0.2819(8) -0.0310(4) 0.0256(9) Uani 1 1 d U
H13A H 0.3430 0.2982 -0.1020 0.031 Uiso 1 1 calc R
C1 C 0.6852(13) 0.0476(10) 0.3912(6) 0.0220(19) Uani 1 1 d U
C2 C 0.8445(14) -0.0406(15) 0.4150(7) 0.036(3) Uani 1 1 d .
H2A H 0.9581 -0.0400 0.3708 0.043 Uiso 1 1 calc R
C3 C 0.8357(16) -0.1328(14) 0.5072(8) 0.038(3) Uani 1 1 d .
H3A H 0.9450 -0.1886 0.5252 0.046 Uiso 1 1 calc R
C4 C 0.6592(14) -0.1402(13) 0.5725(7) 0.031(3) Uani 1 1 d .
H4A H 0.6517 -0.2049 0.6317 0.037 Uiso 1 1 calc R
C5 C 0.5075(15) 0.0468(11) 0.4537(7) 0.027(2) Uani 1 1 d U
C6 C 0.164(3) 0.5875(16) 0.3887(9) 0.060(5) Uani 1 1 d .
C7 C 0.282(3) 0.621(2) 0.4341(12) 0.077(6) Uani 1 1 d .
H7A H 0.3810 0.6670 0.3953 0.092 Uiso 1 1 calc R
C8 C 0.275(2) 0.5946(17) 0.5321(12) 0.063(4) Uani 1 1 d .
H8A H 0.3646 0.6226 0.5581 0.076 Uiso 1 1 calc R
C9 C 0.125(2) 0.5226(17) 0.5919(11) 0.056(3) Uani 1 1 d U
H9A H 0.1157 0.5024 0.6588 0.067 Uiso 1 1 calc R
C10 C 0.009(2) 0.5185(14) 0.4487(9) 0.042(2) Uani 1 1 d U

loop_
_atom_site_aniso_label
_atom_site_aniso_U_11
_atom_site_aniso_U_22
_atom_site_aniso_U_33
_atom_site_aniso_U_23
_atom_site_aniso_U_13
_atom_site_aniso_U_12
Gd1 0.00940(14) 0.01330(14) 0.01661(15) -0.01075(12) 0.00157(13) 0.00212(12)
Gd2 0.01057(15) 0.01310(14) 0.01628(15) -0.00923(12) 0.00026(13) 0.00145(12)
Gd3 0.00924(15) 0.01373(14) 0.01660(15) -0.01092(12) 0.00201(13) 0.00087(12)
S1 0.0240(10) 0.0354(10) 0.0167(9) -0.0091(8) 0.0037(8) -0.0015(9)
S2 0.0952(18) 0.0437(15) 0.0415(15) -0.0136(12) -0.0081(17) -0.0028(13)
O1 0.0326(15) 0.0393(15) 0.0145(14) -0.0100(13) -0.0042(13) -0.0010(14)
O2 0.0335(16) 0.0418(17) 0.0201(16) -0.0102(15) -0.0029(15) -0.0025(16)
O3 0.046(2) 0.044(2) 0.027(2) -0.006(2) -0.002(2) 0.001(2)
O4 0.0409(14) 0.0414(14) 0.0208(13) -0.0112(13) -0.0057(13) -0.0011(14)
O5 0.070(2) 0.062(3) 0.033(3) -0.005(3) -0.006(3) 0.005(2)
O6 0.073(3) 0.060(3) 0.030(3) -0.005(3) -0.002(3) -0.002(2)
O7 0.0327(14) 0.0387(14) 0.0186(13) -0.0094(13) -0.0080(13) -0.0012(13)
O8 0.0332(14) 0.0376(14) 0.0159(13) -0.0078(13) -0.0057(13) -0.0023(13)
O9 0.0317(16) 0.0354(16) 0.0168(15) -0.0089(14) -0.0087(14) -0.0054(15)
O10 0.0335(16) 0.0338(16) 0.0147(15) -0.0087(14) -0.0048(14) -0.0057(15)
O11 0.0346(13) 0.0366(13) 0.0154(13) -0.0103(12) -0.0101(12) -0.0056(13)
O12 0.0345(13) 0.0377(13) 0.0190(13) -0.0092(12) -0.0049(12) -0.0048(13)
O13 0.0302(14) 0.0355(14) 0.0168(13) -0.0123(12) -0.0091(12) -0.0048(13)
C1 0.020(3) 0.025(3) 0.013(3) 0.000(2) 0.006(3) -0.001(3)
C2 0.019(4) 0.074(7) 0.014(4) -0.006(4) -0.002(3) -0.012(4)
C3 0.024(4) 0.050(6) 0.029(5) -0.004(4) -0.003(4) 0.015(4)
C4 0.023(4) 0.046(5) 0.014(4) -0.001(4) 0.009(4) -0.002(4)
C5 0.027(3) 0.035(3) 0.016(3) -0.008(3) 0.000(3) 0.002(3)
C6 0.106(11) 0.049(7) 0.021(5) -0.005(5) 0.006(6) -0.024(7)
C7 0.092(13) 0.091(11) 0.045(7) -0.029(7) -0.007(8) 0.000(10)
C8 0.079(8) 0.053(7) 0.074(7) -0.024(6) -0.036(6) -0.009(6)
C9 0.062(5) 0.055(4) 0.051(4) -0.019(3) -0.011(3) 0.001(4)
C10 0.052(4) 0.040(4) 0.030(4) -0.012(3) -0.003(3) -0.002(3)

loop_
_atom_type_symbol
_atom_type_description
_atom_type_scat_dispersion_real
_atom_type_scat_dispersion_imag
_atom_type_scat_source
C C 0.0033 0.0016 'International Tables Vol C Tables 4.2.6.8 and 6.1.1.4'
H H 0.0000 0.0000 'International Tables Vol C Tables 4.2.6.8 and 6.1.1.4'
O O 0.0106 0.0060 'International Tables Vol C Tables 4.2.6.8 and 6.1.1.4'
S S 0.1246 0.1234 'International Tables Vol C Tables 4.2.6.8 and 6.1.1.4'
Gd Gd -0.1653 3.9035 'International Tables Vol C Tables 4.2.6.8 and 6.1.1.4'

loop_
_geom_angle_atom_site_label_1
_geom_angle_atom_site_label_2
_geom_angle_atom_site_label_3
_geom_angle
_geom_angle_site_symmetry_1
_geom_angle_site_symmetry_3
O11 Gd1 O11 69.2(3) 2_655 .
O11 Gd1 O12 129.3(3) 2_655 .
O11 Gd1 O12 72.7(3) . .
O11 Gd1 O13 80.3(2) 2_655 .
O11 Gd1 O13 77.9(2) . .
O12 Gd1 O13 59.8(2) . .
O11 Gd1 O1 139.2(2) 2_655 .
O11 Gd1 O1 95.6(2) . .
O12 Gd1 O1 75.7(2) . .
O13 Gd1 O1 135.1(2) . .
O11 Gd1 O9 76.9(3) 2_655 1_655
O11 Gd1 O9 145.7(2) . 1_655
O12 Gd1 O9 137.2(3) . 1_655
O13 Gd1 O9 101.7(2) . 1_655
O1 Gd1 O9 107.1(3) . 1_655
O11 Gd1 O7 133.5(2) 2_655 .
O11 Gd1 O7 141.0(2) . .
O12 Gd1 O7 69.0(3) . .
O13 Gd1 O7 76.7(3) . .
O1 Gd1 O7 82.2(2) . .
O9 Gd1 O7 69.1(2) 1_655 .
O11 Gd1 O10 72.9(2) 2_655 2_655
O11 Gd1 O10 96.1(3) . 2_655
O12 Gd1 O10 144.0(2) . 2_655
O13 Gd1 O10 152.9(2) . 2_655
O1 Gd1 O10 71.4(2) . 2_655
O9 Gd1 O10 68.5(2) 1_655 2_655
O7 Gd1 O10 119.5(3) . 2_655
O11 Gd1 Gd2 119.55(17) 2_655 .
O11 Gd1 Gd2 103.32(18) . .
O12 Gd1 Gd2 41.93(17) . .
O13 Gd1 Gd2 41.28(17) . .
O1 Gd1 Gd2 100.44(17) . .
O9 Gd1 Gd2 97.55(17) 1_655 .
O7 Gd1 Gd2 40.23(18) . .
O10 Gd1 Gd2 159.70(19) 2_655 .
O11 Gd1 Gd3 88.73(18) 2_655 .
O11 Gd1 Gd3 43.68(17) . .
O12 Gd1 Gd3 40.7(2) . .
O13 Gd1 Gd3 41.28(16) . .
O1 Gd1 Gd3 106.27(18) . .
O9 Gd1 Gd3 142.54(16) 1_655 .
O7 Gd1 Gd3 99.30(18) . .
O10 Gd1 Gd3 139.76(18) 2_655 .
Gd2 Gd1 Gd3 59.85(5) . .
O11 Gd1 Gd3 91.11(18) 2_655 1_655
O11 Gd1 Gd3 135.66(17) . 1_655
O12 Gd1 Gd3 139.5(2) . 1_655
O13 Gd1 Gd3 139.34(16) . 1_655
O1 Gd1 Gd3 73.44(18) . 1_655
O9 Gd1 Gd3 38.01(16) 1_655 1_655
O7 Gd1 Gd3 81.30(18) . 1_655
O10 Gd1 Gd3 39.58(18) 2_655 1_655
Gd2 Gd1 Gd3 120.78(5) . 1_655
Gd3 Gd1 Gd3 179.313(15) . 1_655
O11 Gd1 Gd1 34.60(18) 2_655 2_655
O11 Gd1 Gd1 34.59(16) . 2_655
O12 Gd1 Gd1 101.8(2) . 2_655
O13 Gd1 Gd1 76.73(18) . 2_655
O1 Gd1 Gd1 121.31(19) . 2_655
O9 Gd1 Gd1 111.31(18) 1_655 2_655
O7 Gd1 Gd1 152.83(18) . 2_655
O10 Gd1 Gd1 83.46(19) 2_655 2_655
Gd2 Gd1 Gd1 116.07(6) . 2_655
Gd3 Gd1 Gd1 63.08(3) . 2_655
Gd3 Gd1 Gd1 116.50(3) 1_655 2_655
O7 Gd2 O8 140.7(3) . .
O7 Gd2 O9 108.8(3) . 2_565
O8 Gd2 O9 106.6(2) . 2_565
O7 Gd2 O13 79.7(3) . .
O8 Gd2 O13 79.9(2) . .
O9 Gd2 O13 147.1(2) 2_565 .
O7 Gd2 O7 67.0(3) . 2_665
O8 Gd2 O7 142.7(3) . 2_665
O9 Gd2 O7 71.2(2) 2_565 2_665
O13 Gd2 O7 84.2(2) . 2_665
O7 Gd2 O12 70.8(3) . .
O8 Gd2 O12 69.9(3) . .
O9 Gd2 O12 152.9(2) 2_565 .
O13 Gd2 O12 60.0(2) . .
O7 Gd2 O12 128.4(2) 2_665 .
O7 Gd2 O8 140.2(2) . 2_565
O8 Gd2 O8 69.5(3) . 2_565
O9 Gd2 O8 69.2(3) 2_565 2_565
O13 Gd2 O8 83.9(2) . 2_565
O7 Gd2 O8 75.5(3) 2_665 2_565
O12 Gd2 O8 129.2(3) . 2_565
O7 Gd2 O4 81.3(3) . .
O8 Gd2 O4 90.1(3) . .
O9 Gd2 O4 77.8(2) 2_565 .
O13 Gd2 O4 135.1(2) . .
O7 Gd2 O4 124.1(3) 2_665 .
O12 Gd2 O4 75.3(3) . .
O8 Gd2 O4 133.1(2) 2_565 .
O7 Gd2 Gd3 102.2(2) . .
O8 Gd2 Gd3 43.41(18) . .
O9 Gd2 Gd3 148.87(18) 2_565 .
O13 Gd2 Gd3 41.42(16) . .
O7 Gd2 Gd3 125.0(2) 2_665 .
O12 Gd2 Gd3 41.0(2) . .
O8 Gd2 Gd3 88.2(2) 2_565 .
O4 Gd2 Gd3 105.5(2) . .
O7 Gd2 Gd1 42.8(2) . .
O8 Gd2 Gd1 102.59(18) . .
O9 Gd2 Gd1 150.71(18) 2_565 .
O13 Gd2 Gd1 41.99(17) . .
O7 Gd2 Gd1 86.93(18) 2_665 .
O12 Gd2 Gd1 41.54(17) . .
O8 Gd2 Gd1 124.80(18) 2_565 .
O4 Gd2 Gd1 100.15(18) . .
Gd3 Gd2 Gd1 60.23(6) . .
O7 Gd2 Gd1 80.56(19) . 2_665
O8 Gd2 Gd1 138.67(17) . 2_665
O9 Gd2 Gd1 36.26(16) 2_565 2_665
O13 Gd2 Gd1 120.93(16) . 2_665
O7 Gd2 Gd1 37.00(19) 2_665 2_665
O12 Gd2 Gd1 150.77(19) . 2_665
O8 Gd2 Gd1 77.33(19) 2_565 2_665
O4 Gd2 Gd1 95.3(2) . 2_665
Gd3 Gd2 Gd1 159.23(3) . 2_665
Gd1 Gd2 Gd1 116.59(6) . 2_665
O7 Gd2 Gd3 138.22(19) . 2_565
O8 Gd2 Gd3 81.04(18) . 2_565
O9 Gd2 Gd3 34.35(18) 2_565 2_565
O13 Gd2 Gd3 120.69(17) . 2_565
O7 Gd2 Gd3 78.57(18) 2_665 2_565
O12 Gd2 Gd3 150.52(18) . 2_565
O8 Gd2 Gd3 36.93(18) 2_565 2_565
O4 Gd2 Gd3 100.33(18) . 2_565
Gd3 Gd2 Gd3 117.02(6) . 2_565
Gd1 Gd2 Gd3 159.19(3) . 2_565
Gd1 Gd2 Gd3 57.66(6) 2_665 2_565
O12 Gd3 O13 60.5(2) . .
O12 Gd3 O9 135.5(3) . .
O13 Gd3 O9 99.1(2) . .
O12 Gd3 O10 131.9(2) . .
O13 Gd3 O10 82.2(2) . .
O9 Gd3 O10 75.6(2) . .
O12 Gd3 O2 74.4(3) . 1_455
O13 Gd3 O2 133.7(3) . 1_455
O9 Gd3 O2 106.2(2) . 1_455
O10 Gd3 O2 141.1(3) . 1_455
O12 Gd3 O10 144.5(2) . 2
O13 Gd3 O10 152.7(2) . 2
O9 Gd3 O10 69.2(2) . 2
O10 Gd3 O10 71.1(2) . 2
O2 Gd3 O10 73.5(3) 1_455 2
O12 Gd3 O8 68.8(3) . .
O13 Gd3 O8 77.6(2) . .
O9 Gd3 O8 68.2(3) . .
O10 Gd3 O8 134.5(2) . .
O2 Gd3 O8 77.0(2) 1_455 .
O10 Gd3 O8 117.4(2) 2 .
O12 Gd3 O11 70.7(3) . .
O13 Gd3 O11 75.8(2) . .
O9 Gd3 O11 147.1(2) . .
O10 Gd3 O11 71.6(2) . .
O2 Gd3 O11 99.9(2) 1_455 .
O10 Gd3 O11 100.3(2) 2 .
O8 Gd3 O11 138.7(3) . .
O12 Gd3 Gd2 41.91(17) . .
O13 Gd3 Gd2 41.25(17) . .
O9 Gd3 Gd2 95.73(19) . .
O10 Gd3 Gd2 121.34(17) . .
O2 Gd3 Gd2 97.4(2) 1_455 .
O10 Gd3 Gd2 158.47(16) 2 .
O8 Gd3 Gd2 41.09(19) . .
O11 Gd3 Gd2 100.45(19) . .
O12 Gd3 Gd1 41.21(17) . .
O13 Gd3 Gd1 41.81(16) . .
O9 Gd3 Gd1 140.61(16) . .
O10 Gd3 Gd1 90.82(18) . .
O2 Gd3 Gd1 107.2(2) 1_455 .
O10 Gd3 Gd1 141.06(16) 2 .
O8 Gd3 Gd1 100.03(19) . .
O11 Gd3 Gd1 40.72(18) . .
Gd2 Gd3 Gd1 59.92(3) . .
O12 Gd3 Gd1 138.58(17) . 1_455
O13 Gd3 Gd1 137.57(16) . 1_455
O9 Gd3 Gd1 38.84(16) . 1_455
O10 Gd3 Gd1 89.35(18) . 1_455
O2 Gd3 Gd1 73.0(2) 1_455 1_455
O10 Gd3 Gd1 39.61(16) 2 1_455
O8 Gd3 Gd1 79.39(19) . 1_455
O11 Gd3 Gd1 139.94(18) . 1_455
Gd2 Gd3 Gd1 119.44(3) . 1_455
Gd1 Gd3 Gd1 179.313(15) . 1_455
O12 Gd3 Gd1 101.20(18) . 2_655
O13 Gd3 Gd1 76.18(17) . 2_655
O9 Gd3 Gd1 112.15(17) . 2_655
O10 Gd3 Gd1 36.60(17) . 2_655
O2 Gd3 Gd1 125.44(18) 1_455 2_655
O10 Gd3 Gd1 85.39(17) 2 2_655
O8 Gd3 Gd1 153.43(16) . 2_655
O11 Gd3 Gd1 34.97(17) . 2_655
Gd2 Gd3 Gd1 115.20(6) . 2_655
Gd1 Gd3 Gd1 62.01(4) . 2_655
Gd1 Gd3 Gd1 118.41(4) 1_455 2_655
O3 S1 O2 112.8(5) . .
O3 S1 O1 111.8(5) . .
O2 S1 O1 110.4(5) . .
O3 S1 C1 109.3(5) . .
O2 S1 C1 106.5(4) . .
O1 S1 C1 105.5(5) . .
O5 S2 O6 111.7(7) . .
O5 S2 O4 111.7(6) . .
O6 S2 O4 110.7(7) . .
O5 S2 C6 107.3(8) . .
O6 S2 C6 106.3(7) . .
O4 S2 C6 109.0(6) . .
S1 O1 Gd1 130.2(4) . .
S1 O2 Gd3 133.4(4) . 1_655
S2 O4 Gd2 131.4(4) . .
Gd2 O7 Gd2 113.0(3) . 2_665
Gd2 O7 Gd1 96.9(3) . .
Gd2 O7 Gd1 107.0(3) 2_665 .
Gd2 O7 H7B 112.9 . .
Gd2 O7 H7B 112.9 2_665 .
Gd1 O7 H7B 112.9 . .
Gd2 O8 Gd2 110.5(3) . 2_565
Gd2 O8 Gd3 95.5(2) . .
Gd2 O8 Gd3 106.9(3) 2_565 .
Gd2 O8 H8B 114.1 . .
Gd2 O8 H8B 114.1 2_565 .
Gd3 O8 H8B 114.1 . .
Gd2 O9 Gd3 111.7(3) 2_565 .
Gd2 O9 Gd1 108.6(3) 2_565 1_455
Gd3 O9 Gd1 103.2(2) . 1_455
Gd2 O9 H9B 111.1 2_565 .
Gd3 O9 H9B 111.1 . .
Gd1 O9 H9B 111.1 1_455 .
Gd3 O10 Gd3 108.9(2) . 2
Gd3 O10 Gd1 107.8(3) . 2_655
Gd3 O10 Gd1 100.8(3) 2 2_655
Gd3 O10 H10A 112.9 . .
Gd3 O10 H10A 112.9 2 .
Gd1 O10 H10A 112.9 2_655 .
Gd1 O11 Gd1 110.8(3) 2_655 .
Gd1 O11 Gd3 107.7(3) 2_655 .
Gd1 O11 Gd3 95.6(3) . .
Gd1 O11 H11A 113.8 2_655 .
Gd1 O11 H11A 113.8 . .
Gd3 O11 H11A 113.8 . .
Gd3 O12 Gd1 98.1(3) . .
Gd3 O12 Gd2 97.1(3) . .
Gd1 O12 Gd2 96.5(2) . .
Gd3 O12 H12A 120.0 . .
Gd1 O12 H12A 120.0 . .
Gd2 O12 H12A 120.0 . .
Gd2 O13 Gd3 97.3(2) . .
Gd2 O13 Gd1 96.7(3) . .
Gd3 O13 Gd1 96.9(2) . .
Gd2 O13 H13A 120.1 . .
Gd3 O13 H13A 120.1 . .
Gd1 O13 H13A 120.1 . .
C2 C1 C5 122.7(8) . .
C2 C1 S1 115.9(7) . .
C5 C1 S1 121.2(7) . .
C1 C2 C3 119.7(9) . .
C1 C2 H2A 120.1 . .
C3 C2 H2A 120.1 . .
C2 C3 C4 119.9(10) . .
C2 C3 H3A 120.0 . .
C4 C3 H3A 120.0 . .
C3 C4 C5 119.6(9) . 2_656
C3 C4 H4A 120.2 . .
C5 C4 H4A 120.2 2_656 .
C1 C5 C5 119.2(11) . 2_656
C1 C5 C4 122.0(8) . 2_656
C5 C5 C4 118.8(11) 2_656 2_656
C7 C6 C10 116.3(13) . .
C7 C6 S2 121.5(13) . .
C10 C6 S2 121.8(14) . .
C6 C7 C8 127.6(19) . .
C6 C7 H7A 116.2 . .
C8 C7 H7A 116.2 . .
C7 C8 C9 116.6(18) . .
C7 C8 H8A 121.7 . .
C9 C8 H8A 121.7 . .
C10 C9 C8 120.9(14) 2_566 .
C10 C9 H9A 119.5 2_566 .
C8 C9 H9A 119.5 . .
C9 C10 C6 121.3(12) 2_566 .
C9 C10 C10 117.4(17) 2_566 2_566
C6 C10 C10 121.1(19) . 2_566

loop_
_geom_bond_atom_site_label_1
_geom_bond_atom_site_label_2
_geom_bond_distance
_geom_bond_site_symmetry_2
Gd1 O11 2.356(7) 2_655
Gd1 O11 2.356(8) .
Gd1 O12 2.391(7) .
Gd1 O13 2.414(7) .
Gd1 O1 2.416(7) .
Gd1 O9 2.434(7) 1_655
Gd1 O7 2.454(8) .
Gd1 O10 2.453(7) 2_655
Gd1 Gd2 3.583(3) .
Gd1 Gd3 3.594(3) .
Gd1 Gd3 3.779(3) 1_655
Gd1 Gd1 3.878(3) 2_655
Gd2 O7 2.331(8) .
Gd2 O8 2.364(8) .
Gd2 O9 2.368(7) 2_565
Gd2 O13 2.380(7) .
Gd2 O7 2.396(7) 2_665
Gd2 O12 2.410(7) .
Gd2 O8 2.429(7) 2_565
Gd2 O4 2.453(8) .
Gd2 Gd3 3.580(3) .
Gd2 Gd1 3.900(3) 2_665
Gd2 Gd3 3.936(3) 2_565
Gd3 O12 2.367(9) .
Gd3 O13 2.388(7) .
Gd3 O9 2.390(7) .
Gd3 O10 2.393(7) .
Gd3 O2 2.419(7) 1_455
Gd3 O10 2.451(8) 2
Gd3 O8 2.472(8) .
Gd3 O11 2.494(7) .
Gd3 Gd1 3.779(3) 1_455
Gd3 Gd1 3.916(3) 2_655
S1 O3 1.426(9) .
S1 O2 1.454(8) .
S1 O1 1.456(9) .
S1 C1 1.757(9) .
S2 O5 1.449(13) .
S2 O6 1.470(12) .
S2 O4 1.468(10) .
S2 C6 1.771(13) .
O2 Gd3 2.419(7) 1_655
O7 Gd2 2.396(7) 2_665
O7 H7B 0.9800 .
O8 Gd2 2.429(7) 2_565
O8 H8B 0.9800 .
O9 Gd2 2.368(7) 2_565
O9 Gd1 2.434(7) 1_455
O9 H9B 0.9800 .
O10 Gd3 2.451(8) 2
O10 Gd1 2.453(7) 2_655
O10 H10A 0.9800 .
O11 Gd1 2.356(7) 2_655
O11 H11A 0.9800 .
O12 H12A 0.9800 .
O13 H13A 0.9800 .
C1 C2 1.368(14) .
C1 C5 1.411(13) .
C2 C3 1.413(15) .
C2 H2A 0.9300 .
C3 C4 1.426(14) .
C3 H3A 0.9300 .
C4 C5 1.441(14) 2_656
C4 H4A 0.9300 .
C5 C5 1.422(18) 2_656
C5 C4 1.441(14) 2_656
C6 C7 1.32(3) .
C6 C10 1.44(2) .
C7 C8 1.37(2) .
C7 H7A 0.9300 .
C8 C9 1.42(2) .
C8 H8A 0.9300 .
C9 C10 1.41(2) 2_566
C9 H9A 0.9300 .
C10 C9 1.41(2) 2_566
C10 C10 1.43(2) 2_566
